data_7000417
loop_
_publ_author_name
'Bullock, Thomas H.'
'Chan, Wesley T. K.'
'Eisler, Dana J.'
'Streib, Manuel'
'Wright, Dominic S.'

_publ_section_title
;
 Metal and ligand substitution of the aluminium tris-pyridyl ligands
 [RAl(2-py&#x2032;)3]&#x2212; (R = Et, nBu, sBu, tBu; 2-py&#x2032; =
 2-pyridyl, 3-methyl-2-pyridyl, 5-methyl-2-pyridyl, 6-methyl-2-pyridyl)
;
_journal_issue 6
_journal_name_full 'Dalton Transactions'
_journal_page_first 1046
_journal_page_last 1054
_journal_paper_doi 10.1039/b815057e
_journal_year 2009
_chemical_formula_moiety 'C21 H25 Al Li N3 O'
_chemical_formula_sum 'C21 H25 Al Li N3 O'
_chemical_formula_weight 369.36
_chemical_name_systematic
;
?
;
_space_group_IT_number 2
_symmetry_cell_setting triclinic
_symmetry_space_group_name_Hall '-P 1'
_symmetry_space_group_name_H-M 'P -1'
_atom_sites_solution_hydrogens geom
_atom_sites_solution_primary direct
_atom_sites_solution_secondary difmap
_audit_creation_method SHELXL-97
_cell_angle_alpha 78.9146(9)
_cell_angle_beta 71.2169(9)
_cell_angle_gamma 76.9896(10)
_cell_formula_units_Z 2
_cell_length_a 8.8009(18)
_cell_length_b 9.8739(2)
_cell_length_c 12.8545(3)
_cell_measurement_reflns_used 10740
_cell_measurement_temperature 180(2)
_cell_measurement_theta_max 27.48
_cell_measurement_theta_min 1.00
_cell_volume 1021.7(2)
_computing_cell_refinement 'HKL Scalepack (Otwinowski & Minor 1997)'
_computing_data_collection 'Collect (Nonius B.V. 1998)'
_computing_data_reduction
;
HKL Denzo and Scalepack (Otwinowski & Minor 1997)
;
_computing_publication_material 'SHELXL-97 (Sheldrick 1997)'
_computing_structure_refinement 'SHELXL-97 (Sheldrick 1997)'
_computing_structure_solution 'SIR-92 (Altomare et al. 1994)'
_diffrn_ambient_temperature 180(2)
_diffrn_measured_fraction_theta_full 0.993
_diffrn_measured_fraction_theta_max 0.993
_diffrn_measurement_device_type 'Nonius Kappa CCD'
_diffrn_measurement_method 'Thin slice \w and \f scans'
_diffrn_radiation_source 'fine-focus sealed tube'
_diffrn_radiation_type MoK\a
_diffrn_radiation_wavelength 0.71073
_diffrn_reflns_av_R_equivalents 0.0317
_diffrn_reflns_av_sigmaI/netI 0.0330
_diffrn_reflns_limit_h_max 11
_diffrn_reflns_limit_h_min -11
_diffrn_reflns_limit_k_max 12
_diffrn_reflns_limit_k_min -12
_diffrn_reflns_limit_l_max 16
_diffrn_reflns_limit_l_min -16
_diffrn_reflns_number 14423
_diffrn_reflns_theta_full 27.49
_diffrn_reflns_theta_max 27.49
_diffrn_reflns_theta_min 3.68
_diffrn_standards_number 0
_exptl_absorpt_coefficient_mu 0.113
_exptl_absorpt_correction_T_max 0.996
_exptl_absorpt_correction_T_min 0.884
_exptl_absorpt_correction_type multi-scan
_exptl_absorpt_process_details
;
multi-scan from symmetry-related measurements
Sortav (Blessing 1995)
;
_exptl_crystal_colour Colourless
_exptl_crystal_density_diffrn 1.201
_exptl_crystal_density_method 'not measured'
_exptl_crystal_description Block
_exptl_crystal_F_000 392
_exptl_crystal_size_max 0.30
_exptl_crystal_size_mid 0.23
_exptl_crystal_size_min 0.05
_refine_diff_density_max 0.260
_refine_diff_density_min -0.189
_refine_diff_density_rms 0.037
_refine_ls_extinction_method none
_refine_ls_goodness_of_fit_ref 1.034
_refine_ls_hydrogen_treatment constr
_refine_ls_matrix_type full
_refine_ls_number_parameters 245
_refine_ls_number_reflns 4656
_refine_ls_number_restraints 0
_refine_ls_restrained_S_all 1.034
_refine_ls_R_factor_all 0.0588
_refine_ls_R_factor_gt 0.0416
_refine_ls_shift/su_max 0.001
_refine_ls_shift/su_mean 0.000
_refine_ls_structure_factor_coef Fsqd
_refine_ls_weighting_details 'calc w=1/[\s^2^(Fo^2^)+(0.0359P)^2^+0.4226P] where P=(Fo^2^+2Fc^2^)/3'
_refine_ls_weighting_scheme calc
_refine_ls_wR_factor_gt 0.0969
_refine_ls_wR_factor_ref 0.1070
_reflns_number_gt 3681
_reflns_number_total 4656
_reflns_threshold_expression >2sigma(I)
_cod_data_source_file b815057e.txt
_cod_data_source_block dw0840
_cod_depositor_comments
;
The following automatic conversions were performed:
'_symmetry_cell_setting' value 'Triclinic' changed to 'triclinic'
according to '/home/saulius/struct/CIF-dictionaries/cif_core.dic'
dictionary named 'cif_core.dic' version 2.4.1 from 2010-06-29.

Automatic conversion script
Id: cif_fix_enum 1527 2010-12-29 10:47:43Z saulius 
;
_cod_database_code 7000417

loop_
_symmetry_equiv_pos_as_xyz
'x, y, z'
'-x, -y, -z'

loop_
_atom_site_label
_atom_site_type_symbol
_atom_site_fract_x
_atom_site_fract_y
_atom_site_fract_z
_atom_site_U_iso_or_equiv
_atom_site_adp_type
_atom_site_occupancy
_atom_site_symmetry_multiplicity
_atom_site_calc_flag
_atom_site_refinement_flags
_atom_site_disorder_assembly
_atom_site_disorder_group
Al1 Al 0.30912(5) 0.32392(5) 0.70161(4) 0.03238(12) Uani 1 1 d . . .
C1 C 0.2692(2) 0.52606(18) 0.64359(16) 0.0459(4) Uani 1 1 d . . .
H1A H 0.2838 0.5795 0.6964 0.055 Uiso 1 1 calc R . .
H1B H 0.3555 0.5415 0.5729 0.055 Uiso 1 1 calc R . .
C2 C 0.1054(2) 0.5906(2) 0.62256(19) 0.0599(5) Uani 1 1 d . . .
H2A H 0.1027 0.6908 0.5961 0.090 Uiso 1 1 calc R . .
H2B H 0.0174 0.5784 0.6916 0.090 Uiso 1 1 calc R . .
H2C H 0.0909 0.5441 0.5665 0.090 Uiso 1 1 calc R . .
N1 N 0.57610(15) 0.12382(13) 0.75761(10) 0.0330(3) Uani 1 1 d . . .
C11 C 0.53727(18) 0.26141(16) 0.71653(12) 0.0333(3) Uani 1 1 d . . .
C12 C 0.6571(2) 0.34541(18) 0.68461(14) 0.0404(4) Uani 1 1 d . . .
H12 H 0.6313 0.4412 0.6565 0.048 Uiso 1 1 calc R . .
C13 C 0.8136(2) 0.2915(2) 0.69323(15) 0.0468(4) Uani 1 1 d . . .
H13 H 0.8941 0.3496 0.6713 0.056 Uiso 1 1 calc R . .
C14 C 0.84953(19) 0.15236(19) 0.73407(14) 0.0427(4) Uani 1 1 d . . .
H14 H 0.9552 0.1121 0.7408 0.051 Uiso 1 1 calc R . .
C15 C 0.72783(18) 0.07312(17) 0.76498(12) 0.0360(3) Uani 1 1 d . . .
H15 H 0.7527 -0.0229 0.7931 0.043 Uiso 1 1 calc R . .
N2 N 0.20064(15) 0.13896(13) 0.90442(10) 0.0339(3) Uani 1 1 d . . .
C21 C 0.16068(18) 0.27291(16) 0.85513(12) 0.0327(3) Uani 1 1 d . . .
C22 C 0.02655(19) 0.36151(18) 0.91496(14) 0.0405(4) Uani 1 1 d . . .
H22 H -0.0042 0.4537 0.8813 0.049 Uiso 1 1 calc R . .
C23 C -0.0623(2) 0.3182(2) 1.02174(15) 0.0483(4) Uani 1 1 d . . .
H23 H -0.1528 0.3798 1.0612 0.058 Uiso 1 1 calc R . .
C24 C -0.0172(2) 0.1845(2) 1.06984(15) 0.0471(4) Uani 1 1 d . . .
H24 H -0.0746 0.1521 1.1435 0.057 Uiso 1 1 calc R . .
C25 C 0.11352(19) 0.09903(18) 1.00821(13) 0.0386(4) Uani 1 1 d . . .
H25 H 0.1437 0.0063 1.0412 0.046 Uiso 1 1 calc R . .
N3 N 0.31315(15) 0.04714(13) 0.65819(10) 0.0344(3) Uani 1 1 d . . .
C31 C 0.28457(17) 0.18516(16) 0.61374(12) 0.0328(3) Uani 1 1 d . . .
C32 C 0.2367(2) 0.21652(18) 0.51652(13) 0.0392(4) Uani 1 1 d . . .
H32 H 0.2172 0.3115 0.4845 0.047 Uiso 1 1 calc R . .
C33 C 0.2174(2) 0.1121(2) 0.46610(14) 0.0461(4) Uani 1 1 d . . .
H33 H 0.1837 0.1351 0.4007 0.055 Uiso 1 1 calc R . .
C34 C 0.2476(2) -0.02538(19) 0.51211(14) 0.0447(4) Uani 1 1 d . . .
H34 H 0.2356 -0.0993 0.4794 0.054 Uiso 1 1 calc R . .
C35 C 0.2958(2) -0.05261(17) 0.60720(13) 0.0391(4) Uani 1 1 d . . .
H35 H 0.3181 -0.1476 0.6385 0.047 Uiso 1 1 calc R . .
O1 O 0.44752(14) -0.17504(11) 0.86339(9) 0.0424(3) Uani 1 1 d . . .
C44 C 0.5237(2) -0.29441(19) 0.80614(14) 0.0468(4) Uani 1 1 d . . .
H44A H 0.5630 -0.2655 0.7253 0.056 Uiso 1 1 calc R . .
H44B H 0.4465 -0.3595 0.8204 0.056 Uiso 1 1 calc R . .
C41 C 0.4694(3) -0.2076(2) 0.97178(15) 0.0538(5) Uani 1 1 d . . .
H41A H 0.3677 -0.2303 1.0275 0.065 Uiso 1 1 calc R . .
H41B H 0.4978 -0.1265 0.9917 0.065 Uiso 1 1 calc R . .
C42 C 0.6045(3) -0.3311(2) 0.96938(19) 0.0641(6) Uani 1 1 d . . .
H42A H 0.5640 -0.4125 1.0206 0.077 Uiso 1 1 calc R . .
H42B H 0.6933 -0.3084 0.9909 0.077 Uiso 1 1 calc R . .
C43 C 0.6636(3) -0.3622(2) 0.85154(19) 0.0638(6) Uani 1 1 d . . .
H43A H 0.7623 -0.3215 0.8096 0.077 Uiso 1 1 calc R . .
H43B H 0.6887 -0.4646 0.8485 0.077 Uiso 1 1 calc R . .
Li1 Li 0.3861(3) 0.0176(3) 0.7988(2) 0.0346(5) Uani 1 1 d . . .

loop_
_atom_site_aniso_label
_atom_site_aniso_U_11
_atom_site_aniso_U_22
_atom_site_aniso_U_33
_atom_site_aniso_U_23
_atom_site_aniso_U_13
_atom_site_aniso_U_12
Al1 0.0315(2) 0.0314(2) 0.0340(2) -0.00496(18) -0.01060(19) -0.00294(18)
C1 0.0433(9) 0.0384(9) 0.0542(10) -0.0017(8) -0.0147(8) -0.0067(7)
C2 0.0483(10) 0.0461(10) 0.0738(14) 0.0095(10) -0.0173(10) -0.0011(8)
N1 0.0321(6) 0.0390(7) 0.0290(6) -0.0085(5) -0.0096(5) -0.0042(5)
C11 0.0337(7) 0.0370(8) 0.0294(7) -0.0087(6) -0.0076(6) -0.0052(6)
C12 0.0384(8) 0.0398(8) 0.0423(9) -0.0068(7) -0.0093(7) -0.0080(7)
C13 0.0342(8) 0.0590(11) 0.0484(10) -0.0082(8) -0.0069(7) -0.0170(8)
C14 0.0290(8) 0.0577(10) 0.0412(9) -0.0110(8) -0.0099(7) -0.0034(7)
C15 0.0341(8) 0.0424(8) 0.0312(7) -0.0093(6) -0.0106(6) -0.0011(7)
N2 0.0333(6) 0.0366(7) 0.0341(7) -0.0075(5) -0.0106(5) -0.0073(5)
C21 0.0304(7) 0.0354(8) 0.0359(8) -0.0083(6) -0.0126(6) -0.0057(6)
C22 0.0359(8) 0.0402(8) 0.0460(9) -0.0121(7) -0.0125(7) -0.0010(7)
C23 0.0362(9) 0.0546(11) 0.0502(10) -0.0217(8) -0.0017(8) -0.0033(8)
C24 0.0435(9) 0.0597(11) 0.0366(9) -0.0101(8) -0.0023(7) -0.0164(8)
C25 0.0399(8) 0.0428(9) 0.0360(8) -0.0043(7) -0.0121(7) -0.0120(7)
N3 0.0326(6) 0.0380(7) 0.0334(7) -0.0086(5) -0.0102(5) -0.0036(5)
C31 0.0262(7) 0.0394(8) 0.0311(7) -0.0072(6) -0.0058(6) -0.0036(6)
C32 0.0402(8) 0.0432(9) 0.0319(8) -0.0062(7) -0.0103(7) -0.0017(7)
C33 0.0516(10) 0.0572(11) 0.0324(8) -0.0105(8) -0.0171(8) -0.0043(8)
C34 0.0493(10) 0.0520(10) 0.0375(9) -0.0178(7) -0.0121(7) -0.0088(8)
C35 0.0407(8) 0.0387(8) 0.0387(8) -0.0094(7) -0.0109(7) -0.0056(7)
O1 0.0516(7) 0.0352(6) 0.0374(6) -0.0062(5) -0.0149(5) 0.0023(5)
C44 0.0522(10) 0.0461(10) 0.0398(9) -0.0134(8) -0.0121(8) 0.0006(8)
C41 0.0691(12) 0.0539(11) 0.0376(9) -0.0094(8) -0.0187(9) -0.0017(9)
C42 0.0831(15) 0.0499(11) 0.0770(15) -0.0065(10) -0.0540(13) -0.0032(10)
C43 0.0488(11) 0.0579(12) 0.0784(15) -0.0165(11) -0.0187(10) 0.0097(9)
Li1 0.0357(13) 0.0325(13) 0.0362(13) -0.0055(10) -0.0121(11) -0.0042(10)

loop_
_atom_type_symbol
_atom_type_description
_atom_type_scat_dispersion_real
_atom_type_scat_dispersion_imag
_atom_type_scat_source
C C 0.0033 0.0016 'International Tables Vol C Tables 4.2.6.8 and 6.1.1.4'
H H 0.0000 0.0000 'International Tables Vol C Tables 4.2.6.8 and 6.1.1.4'
Li Li -0.0003 0.0001 'International Tables Vol C Tables 4.2.6.8 and 6.1.1.4'
N N 0.0061 0.0033 'International Tables Vol C Tables 4.2.6.8 and 6.1.1.4'
O O 0.0106 0.0060 'International Tables Vol C Tables 4.2.6.8 and 6.1.1.4'
Al Al 0.0645 0.0514 'International Tables Vol C Tables 4.2.6.8 and 6.1.1.4'

loop_
_geom_angle_atom_site_label_1
_geom_angle_atom_site_label_2
_geom_angle_atom_site_label_3
_geom_angle
_geom_angle_site_symmetry_1
_geom_angle_site_symmetry_3
_geom_angle_publ_flag
C1 Al1 C31 117.64(8) . . ?
C1 Al1 C11 111.48(8) . . ?
C31 Al1 C11 104.94(7) . . ?
C1 Al1 C21 114.12(8) . . ?
C31 Al1 C21 102.72(7) . . ?
C11 Al1 C21 104.65(7) . . ?
C1 Al1 Li1 176.02(7) . . ?
C31 Al1 Li1 65.94(7) . . ?
C11 Al1 Li1 65.18(7) . . ?
C21 Al1 Li1 65.66(7) . . ?
C2 C1 Al1 118.88(13) . . ?
C2 C1 H1A 107.6 . . ?
Al1 C1 H1A 107.6 . . ?
C2 C1 H1B 107.6 . . ?
Al1 C1 H1B 107.6 . . ?
H1A C1 H1B 107.0 . . ?
C1 C2 H2A 109.5 . . ?
C1 C2 H2B 109.5 . . ?
H2A C2 H2B 109.5 . . ?
C1 C2 H2C 109.5 . . ?
H2A C2 H2C 109.5 . . ?
H2B C2 H2C 109.5 . . ?
C15 N1 C11 119.36(13) . . ?
C15 N1 Li1 127.62(13) . . ?
C11 N1 Li1 113.01(12) . . ?
N1 C11 C12 118.63(14) . . ?
N1 C11 Al1 116.01(11) . . ?
C12 C11 Al1 125.32(12) . . ?
C13 C12 C11 121.32(16) . . ?
C13 C12 H12 119.3 . . ?
C11 C12 H12 119.3 . . ?
C14 C13 C12 118.78(16) . . ?
C14 C13 H13 120.6 . . ?
C12 C13 H13 120.6 . . ?
C13 C14 C15 118.13(15) . . ?
C13 C14 H14 120.9 . . ?
C15 C14 H14 120.9 . . ?
N1 C15 C14 123.77(15) . . ?
N1 C15 H15 118.1 . . ?
C14 C15 H15 118.1 . . ?
C25 N2 C21 119.31(14) . . ?
C25 N2 Li1 127.78(13) . . ?
C21 N2 Li1 112.77(12) . . ?
N2 C21 C22 118.15(14) . . ?
N2 C21 Al1 115.53(11) . . ?
C22 C21 Al1 126.30(12) . . ?
C23 C22 C21 121.69(16) . . ?
C23 C22 H22 119.2 . . ?
C21 C22 H22 119.2 . . ?
C24 C23 C22 118.86(16) . . ?
C24 C23 H23 120.6 . . ?
C22 C23 H23 120.6 . . ?
C23 C24 C25 118.11(16) . . ?
C23 C24 H24 120.9 . . ?
C25 C24 H24 120.9 . . ?
N2 C25 C24 123.86(16) . . ?
N2 C25 H25 118.1 . . ?
C24 C25 H25 118.1 . . ?
C35 N3 C31 119.31(13) . . ?
C35 N3 Li1 126.90(13) . . ?
C31 N3 Li1 113.77(12) . . ?
N3 C31 C32 118.28(14) . . ?
N3 C31 Al1 114.94(10) . . ?
C32 C31 Al1 126.73(12) . . ?
C33 C32 C31 121.47(16) . . ?
C33 C32 H32 119.3 . . ?
C31 C32 H32 119.3 . . ?
C34 C33 C32 119.04(15) . . ?
C34 C33 H33 120.5 . . ?
C32 C33 H33 120.5 . . ?
C33 C34 C35 117.98(16) . . ?
C33 C34 H34 121.0 . . ?
C35 C34 H34 121.0 . . ?
N3 C35 C34 123.90(16) . . ?
N3 C35 H35 118.0 . . ?
C34 C35 H35 118.0 . . ?
C44 O1 C41 107.97(13) . . ?
C44 O1 Li1 127.40(13) . . ?
C41 O1 Li1 121.99(13) . . ?
O1 C44 C43 105.00(15) . . ?
O1 C44 H44A 110.7 . . ?
C43 C44 H44A 110.7 . . ?
O1 C44 H44B 110.7 . . ?
C43 C44 H44B 110.7 . . ?
H44A C44 H44B 108.8 . . ?
O1 C41 C42 107.53(15) . . ?
O1 C41 H41A 110.2 . . ?
C42 C41 H41A 110.2 . . ?
O1 C41 H41B 110.2 . . ?
C42 C41 H41B 110.2 . . ?
H41A C41 H41B 108.5 . . ?
C41 C42 C43 105.11(16) . . ?
C41 C42 H42A 110.7 . . ?
C43 C42 H42A 110.7 . . ?
C41 C42 H42B 110.7 . . ?
C43 C42 H42B 110.7 . . ?
H42A C42 H42B 108.8 . . ?
C44 C43 C42 103.99(16) . . ?
C44 C43 H43A 111.0 . . ?
C42 C43 H43A 111.0 . . ?
C44 C43 H43B 111.0 . . ?
C42 C43 H43B 111.0 . . ?
H43A C43 H43B 109.0 . . ?
O1 Li1 N1 110.58(13) . . ?
O1 Li1 N3 117.76(13) . . ?
N1 Li1 N3 105.29(13) . . ?
O1 Li1 N2 114.87(14) . . ?
N1 Li1 N2 103.21(12) . . ?
N3 Li1 N2 103.72(12) . . ?
O1 Li1 Al1 176.12(13) . . ?
N1 Li1 Al1 65.78(8) . . ?
N3 Li1 Al1 65.28(8) . . ?
N2 Li1 Al1 65.63(8) . . ?

loop_
_geom_bond_atom_site_label_1
_geom_bond_atom_site_label_2
_geom_bond_distance
_geom_bond_site_symmetry_2
_geom_bond_publ_flag
Al1 C1 1.9860(18) . ?
Al1 C31 2.0211(17) . ?
Al1 C11 2.0234(16) . ?
Al1 C21 2.0269(18) . ?
Al1 Li1 3.056(3) . ?
C1 C2 1.526(3) . ?
C1 H1A 0.9900 . ?
C1 H1B 0.9900 . ?
C2 H2A 0.9800 . ?
C2 H2B 0.9800 . ?
C2 H2C 0.9800 . ?
N1 C15 1.3436(19) . ?
N1 C11 1.368(2) . ?
N1 Li1 2.045(3) . ?
C11 C12 1.398(2) . ?
C12 C13 1.392(2) . ?
C12 H12 0.9500 . ?
C13 C14 1.377(3) . ?
C13 H13 0.9500 . ?
C14 C15 1.379(2) . ?
C14 H14 0.9500 . ?
C15 H15 0.9500 . ?
N2 C25 1.341(2) . ?
N2 C21 1.373(2) . ?
N2 Li1 2.064(3) . ?
C21 C22 1.400(2) . ?
C22 C23 1.383(3) . ?
C22 H22 0.9500 . ?
C23 C24 1.375(3) . ?
C23 H23 0.9500 . ?
C24 C25 1.377(2) . ?
C24 H24 0.9500 . ?
C25 H25 0.9500 . ?
N3 C35 1.343(2) . ?
N3 C31 1.373(2) . ?
N3 Li1 2.056(3) . ?
C31 C32 1.402(2) . ?
C32 C33 1.385(2) . ?
C32 H32 0.9500 . ?
C33 C34 1.376(3) . ?
C33 H33 0.9500 . ?
C34 C35 1.380(2) . ?
C34 H34 0.9500 . ?
C35 H35 0.9500 . ?
O1 C44 1.429(2) . ?
O1 C41 1.433(2) . ?
O1 Li1 1.954(3) . ?
C44 C43 1.498(3) . ?
C44 H44A 0.9900 . ?
C44 H44B 0.9900 . ?
C41 C42 1.497(3) . ?
C41 H41A 0.9900 . ?
C41 H41B 0.9900 . ?
C42 C43 1.503(3) . ?
C42 H42A 0.9900 . ?
C42 H42B 0.9900 . ?
C43 H43A 0.9900 . ?
C43 H43B 0.9900 . ?
